data_4026502
loop_
_publ_author_name
'Jun-Ling Chen'
'Feng Zheng'
'Yangen Huang'
'Feng-Ling Qing'

_publ_section_title
;
 Synthesis of \g-Monofluorinated Goniothalamin Analogues via Regio- and
 Stereoselective Ring-Opening Hydrofluorination of Epoxide
;
_journal_name_full 'Journal of Organic Chemistry'
_journal_page_first 6525
_journal_page_last 6533
_journal_paper_doi 10.1021/jo200611w
_journal_volume 76
_journal_year 2011
_chemical_absolute_configuration ad
_chemical_formula_sum 'C13 H11 F O2'
_chemical_formula_weight 218.22
_chemical_name_systematic
; 
 ? 
;
_space_group_IT_number 4
_symmetry_cell_setting monoclinic
_symmetry_space_group_name_Hall 'P 2yb'
_symmetry_space_group_name_H-M 'P 1 21 1'
_atom_sites_solution_hydrogens geom
_atom_sites_solution_primary direct
_atom_sites_solution_secondary difmap
_audit_creation_method SHELXL-97
_cell_angle_alpha 90.00
_cell_angle_beta 95.498(3)
_cell_angle_gamma 90.00
_cell_formula_units_Z 4
_cell_length_a 8.356(2)
_cell_length_b 5.4364(13)
_cell_length_c 23.154(5)
_cell_measurement_reflns_used 7121
_cell_measurement_temperature 173(2)
_cell_measurement_theta_max 30.47
_cell_measurement_theta_min 2.45
_cell_volume 1047.0(4)
_computing_cell_refinement 'Bruker SAINT'
_computing_data_collection 'Bruker APEX2'
_computing_data_reduction 'Bruker SAINT'
_computing_molecular_graphics 'Bruker SHELXTL'
_computing_publication_material 'Bruker SHELXTL'
_computing_structure_refinement 'SHELXL-97 (Sheldrick, 2008)'
_computing_structure_solution 'SHELXS-97 (Sheldrick, 2008)'
_diffrn_ambient_temperature 173(2)
_diffrn_measured_fraction_theta_full 0.982
_diffrn_measured_fraction_theta_max 0.982
_diffrn_measurement_device_type 'Bruker APEX-II CCD'
_diffrn_measurement_method '\f and \w scans'
_diffrn_radiation_monochromator graphite
_diffrn_radiation_source 'fine-focus sealed tube'
_diffrn_radiation_type MoK\a
_diffrn_radiation_wavelength 0.71073
_diffrn_reflns_av_R_equivalents 0.0304
_diffrn_reflns_av_sigmaI/netI 0.0454
_diffrn_reflns_limit_h_max 10
_diffrn_reflns_limit_h_min -10
_diffrn_reflns_limit_k_max 6
_diffrn_reflns_limit_k_min -6
_diffrn_reflns_limit_l_max 28
_diffrn_reflns_limit_l_min -22
_diffrn_reflns_number 6568
_diffrn_reflns_theta_full 25.99
_diffrn_reflns_theta_max 25.99
_diffrn_reflns_theta_min 1.77
_exptl_absorpt_coefficient_mu 0.104
_exptl_absorpt_correction_T_max 0.9615
_exptl_absorpt_correction_T_min 0.9546
_exptl_absorpt_correction_type multi-scan
_exptl_absorpt_process_details sadabs
_exptl_crystal_colour colourless
_exptl_crystal_density_diffrn 1.384
_exptl_crystal_description BLOCK
_exptl_crystal_F_000 456
_exptl_crystal_size_max 0.45
_exptl_crystal_size_mid 0.40
_exptl_crystal_size_min 0.38
_refine_diff_density_max 0.212
_refine_diff_density_min -0.254
_refine_diff_density_rms 0.066
_refine_ls_abs_structure_details 'Flack H D (1983), Acta Cryst. A39, 876-881'
_refine_ls_abs_structure_Flack 0.4(8)
_refine_ls_extinction_method none
_refine_ls_goodness_of_fit_ref 1.081
_refine_ls_hydrogen_treatment constr
_refine_ls_matrix_type full
_refine_ls_number_parameters 289
_refine_ls_number_reflns 3959
_refine_ls_number_restraints 1
_refine_ls_restrained_S_all 1.081
_refine_ls_R_factor_all 0.0443
_refine_ls_R_factor_gt 0.0424
_refine_ls_shift/su_max 0.000
_refine_ls_shift/su_mean 0.000
_refine_ls_structure_factor_coef Fsqd
_refine_ls_weighting_details 'calc w=1/[\s^2^(Fo^2^)+(0.0571P)^2^+0.4660P] where P=(Fo^2^+2Fc^2^)/3'
_refine_ls_weighting_scheme calc
_refine_ls_wR_factor_gt 0.1236
_refine_ls_wR_factor_ref 0.1257
_reflns_number_gt 3777
_reflns_number_total 3959
_reflns_threshold_expression >2sigma(I)
_cod_data_source_file jo200611w_si_001.cif
_cod_data_source_block mo_dm10115_0m
_cod_original_cell_volume 1046.9(4)
_cod_database_code 4026502

loop_
_symmetry_equiv_pos_as_xyz
'x, y, z'
'-x, y+1/2, -z'

loop_
_atom_site_label
_atom_site_type_symbol
_atom_site_fract_x
_atom_site_fract_y
_atom_site_fract_z
_atom_site_U_iso_or_equiv
_atom_site_adp_type
_atom_site_occupancy
_atom_site_symmetry_multiplicity
_atom_site_calc_flag
_atom_site_refinement_flags
F1 F 0.08255(15) 1.0203(3) 0.31785(6) 0.0338(3) Uani 1 1 d .
F2 F 0.59095(16) 0.9968(3) 0.31410(6) 0.0345(3) Uani 1 1 d .
O1 O 0.3914(2) 0.2856(3) 0.43187(7) 0.0327(4) Uani 1 1 d .
O2 O 0.32096(17) 0.4684(3) 0.34840(6) 0.0228(3) Uani 1 1 d .
O3 O 0.8924(2) 0.2848(3) 0.43763(7) 0.0328(4) Uani 1 1 d .
O4 O 0.81917(17) 0.4443(3) 0.35197(6) 0.0241(3) Uani 1 1 d .
C1 C 0.3124(2) 0.4466(4) 0.40649(9) 0.0237(4) Uani 1 1 d .
C2 C 0.2152(3) 0.6264(4) 0.43473(10) 0.0277(5) Uani 1 1 d .
H2 H 0.1878 0.5963 0.4730 0.033 Uiso 1 1 calc R
C3 C 0.1650(3) 0.8310(4) 0.40742(9) 0.0277(5) Uani 1 1 d .
H3 H 0.1048 0.9491 0.4265 0.033 Uiso 1 1 calc R
C4 C 0.2038(3) 0.8747(4) 0.34657(9) 0.0248(5) Uani 1 1 d .
H4 H 0.3105 0.9581 0.3465 0.030 Uiso 1 1 calc R
C5 C 0.2060(3) 0.6294(4) 0.31551(10) 0.0234(5) Uani 1 1 d .
H5 H 0.0967 0.5539 0.3148 0.028 Uiso 1 1 calc R
C6 C 0.2533(3) 0.6357(4) 0.25468(10) 0.0265(5) Uani 1 1 d .
H6 H 0.2435 0.4874 0.2329 0.032 Uiso 1 1 calc R
C7 C 0.3080(2) 0.8330(5) 0.22890(9) 0.0264(5) Uani 1 1 d .
H7 H 0.3194 0.9794 0.2513 0.032 Uiso 1 1 calc R
C8 C 0.3526(2) 0.8463(4) 0.16896(9) 0.0253(5) Uani 1 1 d .
C9 C 0.4501(3) 1.0390(5) 0.15333(10) 0.0297(5) Uani 1 1 d .
H9 H 0.4858 1.1596 0.1813 0.036 Uiso 1 1 calc R
C10 C 0.4954(3) 1.0565(5) 0.09731(11) 0.0347(5) Uani 1 1 d .
H10 H 0.5639 1.1862 0.0874 0.042 Uiso 1 1 calc R
C11 C 0.4405(3) 0.8844(5) 0.05583(10) 0.0351(6) Uani 1 1 d .
H11 H 0.4691 0.8982 0.0172 0.042 Uiso 1 1 calc R
C12 C 0.3442(3) 0.6927(5) 0.07090(10) 0.0333(5) Uani 1 1 d .
H12 H 0.3075 0.5736 0.0426 0.040 Uiso 1 1 calc R
C13 C 0.3005(3) 0.6728(5) 0.12696(10) 0.0281(5) Uani 1 1 d .
H13 H 0.2346 0.5399 0.1369 0.034 Uiso 1 1 calc R
C14 C 0.8137(3) 0.4394(4) 0.41051(9) 0.0247(4) Uani 1 1 d .
C15 C 0.7187(3) 0.6306(4) 0.43642(10) 0.0290(5) Uani 1 1 d .
H15 H 0.6909 0.6111 0.4750 0.035 Uiso 1 1 calc R
C16 C 0.6717(3) 0.8291(5) 0.40659(10) 0.0283(5) Uani 1 1 d .
H16 H 0.6151 0.9560 0.4242 0.034 Uiso 1 1 calc R
C17 C 0.7086(3) 0.8523(4) 0.34483(9) 0.0258(5) Uani 1 1 d .
H17 H 0.8171 0.9281 0.3431 0.031 Uiso 1 1 calc R
C18 C 0.7045(3) 0.5977(4) 0.31779(10) 0.0233(5) Uani 1 1 d .
H18 H 0.5948 0.5271 0.3201 0.028 Uiso 1 1 calc R
C19 C 0.7408(3) 0.5896(4) 0.25588(10) 0.0270(5) Uani 1 1 d .
H19 H 0.6970 0.7162 0.2309 0.032 Uiso 1 1 calc R
C20 C 0.8296(2) 0.4187(4) 0.23315(9) 0.0253(4) Uani 1 1 d .
H20 H 0.8758 0.2967 0.2590 0.030 Uiso 1 1 calc R
C21 C 0.8640(2) 0.3982(4) 0.17215(9) 0.0235(4) Uani 1 1 d .
C22 C 0.8066(3) 0.5675(5) 0.12973(10) 0.0294(5) Uani 1 1 d .
H22 H 0.7433 0.7030 0.1400 0.035 Uiso 1 1 calc R
C23 C 0.8415(3) 0.5390(5) 0.07290(10) 0.0317(5) Uani 1 1 d .
H23 H 0.8020 0.6555 0.0444 0.038 Uiso 1 1 calc R
C24 C 0.9334(3) 0.3427(5) 0.05699(9) 0.0329(5) Uani 1 1 d .
H24 H 0.9567 0.3242 0.0179 0.040 Uiso 1 1 calc R
C25 C 0.9909(3) 0.1738(5) 0.09856(10) 0.0324(5) Uani 1 1 d .
H25 H 1.0544 0.0391 0.0880 0.039 Uiso 1 1 calc R
C26 C 0.9562(3) 0.2005(5) 0.15561(10) 0.0279(5) Uani 1 1 d .
H26 H 0.9956 0.0828 0.1838 0.033 Uiso 1 1 calc R

loop_
_atom_site_aniso_label
_atom_site_aniso_U_11
_atom_site_aniso_U_22
_atom_site_aniso_U_33
_atom_site_aniso_U_23
_atom_site_aniso_U_13
_atom_site_aniso_U_12
F1 0.0291(7) 0.0323(8) 0.0404(8) 0.0047(6) 0.0056(5) 0.0113(6)
F2 0.0318(7) 0.0312(8) 0.0397(7) -0.0005(6) 0.0001(5) 0.0084(6)
O1 0.0402(9) 0.0288(9) 0.0295(8) 0.0061(7) 0.0059(7) 0.0040(7)
O2 0.0242(7) 0.0226(8) 0.0223(7) 0.0001(6) 0.0056(5) 0.0041(6)
O3 0.0417(9) 0.0306(9) 0.0269(8) 0.0057(7) 0.0067(7) 0.0035(7)
O4 0.0256(7) 0.0260(8) 0.0212(7) -0.0018(6) 0.0055(5) 0.0031(6)
C1 0.0231(10) 0.0232(11) 0.0252(10) 0.0012(9) 0.0042(8) -0.0055(8)
C2 0.0282(11) 0.0321(13) 0.0238(11) -0.0027(9) 0.0070(9) -0.0024(9)
C3 0.0295(11) 0.0282(11) 0.0267(11) -0.0072(9) 0.0094(8) -0.0002(9)
C4 0.0257(10) 0.0229(11) 0.0266(11) 0.0005(8) 0.0065(8) 0.0038(8)
C5 0.0222(10) 0.0244(12) 0.0236(11) -0.0003(8) 0.0026(8) -0.0006(8)
C6 0.0297(11) 0.0264(12) 0.0231(11) -0.0022(9) 0.0013(9) 0.0018(9)
C7 0.0275(10) 0.0300(11) 0.0216(10) -0.0019(9) 0.0018(8) 0.0028(9)
C8 0.0269(10) 0.0236(11) 0.0255(11) 0.0028(9) 0.0024(8) 0.0040(9)
C9 0.0324(12) 0.0260(12) 0.0305(12) 0.0017(10) 0.0017(9) 0.0010(10)
C10 0.0377(12) 0.0344(13) 0.0329(12) 0.0084(11) 0.0083(10) 0.0000(11)
C11 0.0400(13) 0.0412(14) 0.0253(11) 0.0073(10) 0.0094(9) 0.0058(11)
C12 0.0381(13) 0.0345(13) 0.0271(12) -0.0023(11) 0.0023(9) 0.0045(11)
C13 0.0319(11) 0.0268(11) 0.0256(11) 0.0014(10) 0.0027(9) 0.0001(10)
C14 0.0273(10) 0.0236(11) 0.0237(10) -0.0015(9) 0.0051(8) -0.0069(9)
C15 0.0318(12) 0.0319(13) 0.0244(12) -0.0065(9) 0.0093(10) -0.0039(9)
C16 0.0296(11) 0.0269(11) 0.0294(11) -0.0099(9) 0.0075(9) -0.0043(9)
C17 0.0233(10) 0.0257(11) 0.0283(11) -0.0007(9) 0.0025(8) -0.0004(9)
C18 0.0183(10) 0.0251(12) 0.0267(12) -0.0015(9) 0.0033(8) -0.0001(8)
C19 0.0255(11) 0.0304(12) 0.0250(11) 0.0014(9) 0.0016(9) 0.0014(9)
C20 0.0243(10) 0.0260(10) 0.0252(10) 0.0005(9) -0.0004(8) 0.0001(9)
C21 0.0235(10) 0.0244(11) 0.0221(10) -0.0030(9) -0.0004(8) -0.0019(9)
C22 0.0331(12) 0.0264(11) 0.0287(12) 0.0022(10) 0.0028(9) 0.0011(10)
C23 0.0385(12) 0.0322(13) 0.0238(11) 0.0038(10) 0.0004(9) -0.0010(11)
C24 0.0389(12) 0.0387(14) 0.0215(10) -0.0047(10) 0.0046(9) -0.0045(11)
C25 0.0350(12) 0.0319(12) 0.0311(12) -0.0092(11) 0.0068(10) 0.0034(11)
C26 0.0294(11) 0.0266(12) 0.0273(11) -0.0010(10) 0.0010(9) 0.0026(10)

loop_
_atom_type_symbol
_atom_type_description
_atom_type_scat_dispersion_real
_atom_type_scat_dispersion_imag
_atom_type_scat_source
C C 0.0033 0.0016 'International Tables Vol C Tables 4.2.6.8 and 6.1.1.4'
H H 0.0000 0.0000 'International Tables Vol C Tables 4.2.6.8 and 6.1.1.4'
O O 0.0106 0.0060 'International Tables Vol C Tables 4.2.6.8 and 6.1.1.4'
F F 0.0171 0.0103 'International Tables Vol C Tables 4.2.6.8 and 6.1.1.4'

loop_
_geom_angle_atom_site_label_1
_geom_angle_atom_site_label_2
_geom_angle_atom_site_label_3
_geom_angle
C1 O2 C5 118.31(15)
C14 O4 C18 118.20(16)
O1 C1 O2 117.67(18)
O1 C1 C2 124.4(2)
O2 C1 C2 117.90(18)
C3 C2 C1 120.7(2)
C3 C2 H2 119.7
C1 C2 H2 119.7
C2 C3 C4 119.7(2)
C2 C3 H3 120.2
C4 C3 H3 120.2
F1 C4 C3 108.95(17)
F1 C4 C5 108.20(17)
C3 C4 C5 108.72(18)
F1 C4 H4 110.3
C3 C4 H4 110.3
C5 C4 H4 110.3
O2 C5 C6 106.50(17)
O2 C5 C4 108.52(17)
C6 C5 C4 116.23(18)
O2 C5 H5 108.5
C6 C5 H5 108.5
C4 C5 H5 108.5
C7 C6 C5 124.9(2)
C7 C6 H6 117.5
C5 C6 H6 117.5
C6 C7 C8 126.3(2)
C6 C7 H7 116.9
C8 C7 H7 116.9
C13 C8 C9 118.6(2)
C13 C8 C7 122.2(2)
C9 C8 C7 119.2(2)
C10 C9 C8 120.8(2)
C10 C9 H9 119.6
C8 C9 H9 119.6
C11 C10 C9 119.9(2)
C11 C10 H10 120.0
C9 C10 H10 120.0
C12 C11 C10 119.7(2)
C12 C11 H11 120.1
C10 C11 H11 120.1
C11 C12 C13 120.5(2)
C11 C12 H12 119.8
C13 C12 H12 119.8
C12 C13 C8 120.5(2)
C12 C13 H13 119.7
C8 C13 H13 119.7
O3 C14 O4 117.62(19)
O3 C14 C15 124.7(2)
O4 C14 C15 117.62(19)
C16 C15 C14 120.6(2)
C16 C15 H15 119.7
C14 C15 H15 119.7
C15 C16 C17 119.4(2)
C15 C16 H16 120.3
C17 C16 H16 120.3
F2 C17 C16 109.53(17)
F2 C17 C18 108.40(17)
C16 C17 C18 108.59(18)
F2 C17 H17 110.1
C16 C17 H17 110.1
C18 C17 H17 110.1
O4 C18 C19 108.88(17)
O4 C18 C17 108.20(17)
C19 C18 C17 115.09(18)
O4 C18 H18 108.2
C19 C18 H18 108.2
C17 C18 H18 108.2
C20 C19 C18 125.0(2)
C20 C19 H19 117.5
C18 C19 H19 117.5
C19 C20 C21 126.9(2)
C19 C20 H20 116.5
C21 C20 H20 116.5
C26 C21 C22 118.4(2)
C26 C21 C20 119.00(19)
C22 C21 C20 122.6(2)
C23 C22 C21 120.3(2)
C23 C22 H22 119.8
C21 C22 H22 119.8
C22 C23 C24 120.8(2)
C22 C23 H23 119.6
C24 C23 H23 119.6
C25 C24 C23 119.4(2)
C25 C24 H24 120.3
C23 C24 H24 120.3
C24 C25 C26 120.2(2)
C24 C25 H25 119.9
C26 C25 H25 119.9
C25 C26 C21 120.9(2)
C25 C26 H26 119.6
C21 C26 H26 119.6

loop_
_geom_bond_atom_site_label_1
_geom_bond_atom_site_label_2
_geom_bond_distance
F1 C4 1.402(2)
F2 C17 1.399(2)
O1 C1 1.213(3)
O2 C1 1.359(2)
O2 C5 1.459(3)
O3 C14 1.206(3)
O4 C14 1.361(2)
O4 C18 1.447(3)
C1 C2 1.464(3)
C2 C3 1.327(3)
C2 H2 0.9500
C3 C4 1.495(3)
C3 H3 0.9500
C4 C5 1.516(3)
C4 H4 1.0000
C5 C6 1.499(3)
C5 H5 1.0000
C6 C7 1.330(3)
C6 H6 0.9500
C7 C8 1.473(3)
C7 H7 0.9500
C8 C13 1.394(3)
C8 C9 1.395(3)
C9 C10 1.389(3)
C9 H9 0.9500
C10 C11 1.387(4)
C10 H10 0.9500
C11 C12 1.382(4)
C11 H11 0.9500
C12 C13 1.386(3)
C12 H12 0.9500
C13 H13 0.9500
C14 C15 1.470(3)
C15 C16 1.321(3)
C15 H15 0.9500
C16 C17 1.497(3)
C16 H16 0.9500
C17 C18 1.518(3)
C17 H17 1.0000
C18 C19 1.494(3)
C18 H18 1.0000
C19 C20 1.329(3)
C19 H19 0.9500
C20 C21 1.472(3)
C20 H20 0.9500
C21 C26 1.397(3)
C21 C22 1.397(3)
C22 C23 1.384(3)
C22 H22 0.9500
C23 C24 1.385(4)
C23 H23 0.9500
C24 C25 1.382(4)
C24 H24 0.9500
C25 C26 1.387(3)
C25 H25 0.9500
C26 H26 0.9500
